data_4108996
loop_
_publ_author_name
'Andre J. B. Lapierre'
'Steven J. Geib'
'Dennis P. Curran'

_publ_contact_author_address
;Department of Chemistry 
University of Pittsburgh
Pittsburgh, PA 15260
;
_publ_contact_author_email curran@pitt.edu
_publ_contact_author_name 'Dennis P. Curran'
_publ_contact_author_phone 412-624-8240
_publ_section_title
;
 Low-Temperature Heck Reactions of Axially Chiral o-Iodoacrylanilides
 Occur with Chirality Transfer: Implications for Catalytic Asymmetric Heck
 Reactions
;
_journal_name_full 'Journal of the American Chemical Society'
_journal_page_first 494
_journal_page_last 495
_journal_paper_doi 10.1021/ja067790i
_journal_volume 129
_journal_year 2007
_chemical_absolute_configuration ad
_chemical_formula_sum 'C13 H14 Br N O'
_chemical_formula_weight 280.16
_space_group_IT_number 4
_symmetry_cell_setting monoclinic
_symmetry_Int_Tables_number 4
_symmetry_space_group_name_Hall 'P 2yb'
_symmetry_space_group_name_H-M 'P 1 21 1'
_atom_sites_solution_hydrogens geom
_atom_sites_solution_primary direct
_atom_sites_solution_secondary difmap
_audit_creation_method SHELXL-97
_cell_angle_alpha 90.00
_cell_angle_beta 100.891(3)
_cell_angle_gamma 90.00
_cell_formula_units_Z 2
_cell_length_a 8.4400(15)
_cell_length_b 7.1595(13)
_cell_length_c 10.6031(18)
_cell_measurement_reflns_used 1938
_cell_measurement_temperature 295(2)
_cell_measurement_theta_max 25.48
_cell_measurement_theta_min 2.46
_cell_volume 629.16(19)
_computing_cell_refinement 'Bruker SMART'
_computing_data_collection 'Bruker SMART'
_computing_data_reduction 'Bruker SAINT'
_computing_molecular_graphics 'Bruker SHELXTL'
_computing_publication_material 'Bruker SHELXTL'
_computing_structure_refinement 'SHELXL-97 (Sheldrick, 1997)'
_computing_structure_solution 'SHELXS-97 (Sheldrick, 1990)'
_diffrn_ambient_temperature 295(2)
_diffrn_measured_fraction_theta_full 0.997
_diffrn_measured_fraction_theta_max 0.997
_diffrn_measurement_device_type 'Bruker Smart Apex CCD area detector'
_diffrn_measurement_method 'phi and omega scans'
_diffrn_radiation_monochromator graphite
_diffrn_radiation_source 'fine-focus sealed tube'
_diffrn_radiation_type MoK\a
_diffrn_radiation_wavelength 0.71073
_diffrn_reflns_av_R_equivalents 0.0472
_diffrn_reflns_av_sigmaI/netI 0.0726
_diffrn_reflns_limit_h_max 11
_diffrn_reflns_limit_h_min -11
_diffrn_reflns_limit_k_max 9
_diffrn_reflns_limit_k_min -9
_diffrn_reflns_limit_l_max 14
_diffrn_reflns_limit_l_min -14
_diffrn_reflns_number 6284
_diffrn_reflns_theta_full 28.25
_diffrn_reflns_theta_max 28.25
_diffrn_reflns_theta_min 1.96
_exptl_absorpt_coefficient_mu 3.246
_exptl_absorpt_correction_T_max 0.6967
_exptl_absorpt_correction_T_min 0.4975
_exptl_absorpt_correction_type multi-scan
_exptl_absorpt_process_details
;Bruker (1997). SADABS. Bruker AXS Inc., Madison,
Wisconsin, USA.
;
_exptl_crystal_colour colorless
_exptl_crystal_density_diffrn 1.479
_exptl_crystal_description anti-prism
_exptl_crystal_F_000 284
_exptl_crystal_size_max 0.25
_exptl_crystal_size_mid 0.19
_exptl_crystal_size_min 0.12
_refine_diff_density_max 1.104
_refine_diff_density_min -0.693
_refine_diff_density_rms 0.119
_refine_ls_abs_structure_details 'Flack H D (1983), Acta Cryst. A39, 876-881'
_refine_ls_abs_structure_Flack -0.01(2)
_refine_ls_extinction_method none
_refine_ls_goodness_of_fit_ref 0.967
_refine_ls_hydrogen_treatment constr
_refine_ls_matrix_type full
_refine_ls_number_parameters 145
_refine_ls_number_reflns 3080
_refine_ls_number_restraints 1
_refine_ls_restrained_S_all 0.967
_refine_ls_R_factor_all 0.0770
_refine_ls_R_factor_gt 0.0528
_refine_ls_shift/su_max 0.000
_refine_ls_shift/su_mean 0.000
_refine_ls_structure_factor_coef Fsqd
_refine_ls_weighting_details 'calc w=1/[\s^2^(Fo^2^)+(0.0792P)^2^+0.0000P] where P=(Fo^2^+2Fc^2^)/3'
_refine_ls_weighting_scheme calc
_refine_ls_wR_factor_gt 0.1269
_refine_ls_wR_factor_ref 0.1398
_reflns_number_gt 2141
_reflns_number_total 3080
_reflns_threshold_expression >2sigma(I)
_cod_data_source_file ja067790irom20061031_015127.cif
_cod_data_source_block 5b
_cod_original_sg_symbol_H-M 'P 21'
_cod_database_code 4108996

loop_
_symmetry_equiv_pos_as_xyz
'x, y, z'
'-x, y+1/2, -z'

loop_
_atom_site_label
_atom_site_type_symbol
_atom_site_fract_x
_atom_site_fract_y
_atom_site_fract_z
_atom_site_U_iso_or_equiv
_atom_site_adp_type
_atom_site_occupancy
_atom_site_symmetry_multiplicity
_atom_site_calc_flag
_atom_site_refinement_flags
Br Br 0.13452(6) 0.32154(10) -0.22257(3) 0.0632(2) Uani 1 1 d .
N N 0.0292(5) 0.3302(15) 0.3254(3) 0.0576(10) Uani 1 1 d .
O O 0.2194(5) 0.3591(12) 0.5095(3) 0.093(2) Uani 1 1 d .
C1 C -0.1018(5) 0.3179(15) 0.0883(4) 0.0485(9) Uani 1 1 d .
C2 C -0.0616(5) 0.3154(14) -0.0335(3) 0.0489(9) Uani 1 1 d .
H2A H -0.1443 0.3079 -0.1050 0.059 Uiso 1 1 calc R
C3 C 0.0935(5) 0.3235(14) -0.0521(3) 0.0468(8) Uani 1 1 d .
C4 C 0.2222(5) 0.3316(14) 0.0504(3) 0.0485(10) Uani 1 1 d .
H4A H 0.3283 0.3358 0.0379 0.058 Uiso 1 1 calc R
C5 C 0.1853(5) 0.3331(14) 0.1722(4) 0.0476(10) Uani 1 1 d .
C6 C 0.2995(6) 0.3539(12) 0.2992(4) 0.059(2) Uani 1 1 d .
C7 C 0.1823(7) 0.3507(16) 0.3936(4) 0.068(2) Uani 1 1 d .
C8 C 0.0273(5) 0.3292(13) 0.1918(3) 0.0457(9) Uani 1 1 d .
C9 C -0.2774(6) 0.3067(19) 0.0988(5) 0.0690(16) Uani 1 1 d .
H9A H -0.2865 0.3073 0.1877 0.104 Uiso 1 1 calc R
H9B H -0.3233 0.1935 0.0591 0.104 Uiso 1 1 calc R
H9C H -0.3341 0.4121 0.0562 0.104 Uiso 1 1 calc R
C10 C 0.4206(9) 0.2037(11) 0.3349(6) 0.0707(17) Uani 1 1 d .
H10A H 0.4930 0.2209 0.4118 0.085 Uiso 1 1 calc R
C11 C 0.4383(9) 0.0549(11) 0.2742(8) 0.086(2) Uani 1 1 d .
H11A H 0.3697 0.0295 0.1967 0.103 Uiso 1 1 calc R
H11B H 0.5198 -0.0288 0.3073 0.103 Uiso 1 1 calc R
C12 C 0.3865(11) 0.5420(12) 0.3124(7) 0.082(3) Uani 1 1 d .
H12A H 0.4599 0.5473 0.2535 0.124 Uiso 1 1 calc R
H12B H 0.4455 0.5561 0.3987 0.124 Uiso 1 1 calc R
H12C H 0.3088 0.6409 0.2934 0.124 Uiso 1 1 calc R
C13 C -0.1083(6) 0.328(2) 0.3909(5) 0.0768(16) Uani 1 1 d .
H13A H -0.0704 0.3359 0.4820 0.115 Uiso 1 1 calc R
H13B H -0.1678 0.2140 0.3709 0.115 Uiso 1 1 calc R
H13C H -0.1773 0.4325 0.3628 0.115 Uiso 1 1 calc R

loop_
_atom_site_aniso_label
_atom_site_aniso_U_11
_atom_site_aniso_U_22
_atom_site_aniso_U_33
_atom_site_aniso_U_23
_atom_site_aniso_U_13
_atom_site_aniso_U_12
Br 0.0971(4) 0.0694(3) 0.0261(2) -0.0027(4) 0.01958(18) -0.0062(5)
N 0.071(2) 0.074(3) 0.0328(16) 0.007(4) 0.0227(15) 0.001(4)
O 0.106(3) 0.149(7) 0.0258(15) -0.004(3) 0.0130(16) -0.002(4)
C1 0.059(2) 0.049(2) 0.0394(18) -0.003(5) 0.0140(16) -0.007(5)
C2 0.063(2) 0.048(2) 0.0334(17) 0.003(4) 0.0025(15) -0.006(4)
C3 0.068(2) 0.0466(19) 0.0262(15) 0.000(4) 0.0110(14) -0.005(5)
C4 0.059(2) 0.057(3) 0.0326(17) -0.002(3) 0.0161(15) 0.002(4)
C5 0.060(2) 0.055(3) 0.0273(16) 0.002(3) 0.0075(14) 0.001(4)
C6 0.065(3) 0.086(6) 0.0264(18) 0.004(3) 0.0094(17) 0.006(3)
C7 0.085(3) 0.093(7) 0.0283(19) 0.004(3) 0.015(2) 0.003(4)
C8 0.067(2) 0.046(2) 0.0279(16) 0.002(4) 0.0169(15) -0.003(4)
C9 0.063(3) 0.085(4) 0.059(3) -0.019(5) 0.013(2) 0.006(5)
C10 0.086(5) 0.086(5) 0.041(3) 0.009(3) 0.015(3) 0.007(4)
C11 0.081(5) 0.072(5) 0.098(6) 0.015(4) -0.003(4) -0.005(4)
C12 0.114(7) 0.086(5) 0.040(3) 0.000(3) -0.005(4) -0.029(5)
C13 0.089(3) 0.104(4) 0.047(2) 0.007(7) 0.037(2) 0.013(8)

loop_
_atom_type_symbol
_atom_type_description
_atom_type_scat_dispersion_real
_atom_type_scat_dispersion_imag
_atom_type_scat_source
C C 0.0033 0.0016 'International Tables Vol C Tables 4.2.6.8 and 6.1.1.4'
H H 0.0000 0.0000 'International Tables Vol C Tables 4.2.6.8 and 6.1.1.4'
N N 0.0061 0.0033 'International Tables Vol C Tables 4.2.6.8 and 6.1.1.4'
O O 0.0106 0.0060 'International Tables Vol C Tables 4.2.6.8 and 6.1.1.4'
Br Br -0.2901 2.4595 'International Tables Vol C Tables 4.2.6.8 and 6.1.1.4'

loop_
_geom_angle_atom_site_label_1
_geom_angle_atom_site_label_2
_geom_angle_atom_site_label_3
_geom_angle
C7 N C8 111.3(4)
C7 N C13 120.5(4)
C8 N C13 128.1(4)
C8 C1 C2 116.0(3)
C8 C1 C9 125.3(4)
C2 C1 C9 118.8(4)
C3 C2 C1 122.8(3)
C3 C2 H2A 118.6
C1 C2 H2A 118.6
C2 C3 C4 121.4(3)
C2 C3 Br 119.3(3)
C4 C3 Br 119.3(3)
C5 C4 C3 116.8(4)
C5 C4 H4A 121.6
C3 C4 H4A 121.6
C4 C5 C8 122.1(4)
C4 C5 C6 128.0(4)
C8 C5 C6 109.7(4)
C10 C6 C5 116.7(7)
C10 C6 C12 108.6(6)
C5 C6 C12 112.6(7)
C10 C6 C7 108.7(6)
C5 C6 C7 101.5(4)
C12 C6 C7 108.1(7)
O C7 N 125.5(5)
O C7 C6 125.9(5)
N C7 C6 108.5(4)
C5 C8 C1 120.9(3)
C5 C8 N 108.7(3)
C1 C8 N 130.4(4)
C1 C9 H9A 109.5
C1 C9 H9B 109.5
H9A C9 H9B 109.5
C1 C9 H9C 109.5
H9A C9 H9C 109.5
H9B C9 H9C 109.5
C11 C10 C6 128.4(7)
C11 C10 H10A 115.8
C6 C10 H10A 115.8
C10 C11 H11A 120.0
C10 C11 H11B 120.0
H11A C11 H11B 120.0
C6 C12 H12A 109.5
C6 C12 H12B 109.5
H12A C12 H12B 109.5
C6 C12 H12C 109.5
H12A C12 H12C 109.5
H12B C12 H12C 109.5
N C13 H13A 109.5
N C13 H13B 109.5
H13A C13 H13B 109.5
N C13 H13C 109.5
H13A C13 H13C 109.5
H13B C13 H13C 109.5

loop_
_geom_bond_atom_site_label_1
_geom_bond_atom_site_label_2
_geom_bond_distance
Br C3 1.904(3)
N C7 1.364(7)
N C8 1.414(4)
N C13 1.461(6)
O C7 1.211(6)
C1 C8 1.394(6)
C1 C2 1.397(5)
C1 C9 1.509(7)
C2 C3 1.361(6)
C2 H2A 0.9300
C3 C4 1.385(5)
C4 C5 1.384(5)
C4 H4A 0.9300
C5 C8 1.388(6)
C5 C6 1.508(6)
C6 C10 1.483(9)
C6 C12 1.528(11)
C6 C7 1.534(7)
C9 H9A 0.9600
C9 H9B 0.9600
C9 H9C 0.9600
C10 C11 1.268(10)
C10 H10A 0.9300
C11 H11A 0.9300
C11 H11B 0.9300
C12 H12A 0.9600
C12 H12B 0.9600
C12 H12C 0.9600
C13 H13A 0.9600
C13 H13B 0.9600
C13 H13C 0.9600
